data_4114768
loop_
_publ_author_name
'Glenn P. Bartholomew'
'Guillermo C. Bazan'

_publ_section_title
;
 Synthesis, Characterization, and Spectroscopy of
 4,7,12,15-[2.2]Paracyclophane Containing Donor and Acceptor Groups:
 Impact of Substitution Patterns on Through-Space Charge Transfer
;
_journal_name_full 'Journal of the American Chemical Society'
_journal_page_first 5183
_journal_page_last 5196
_journal_paper_doi 10.1021/ja0121383
_journal_volume 124
_journal_year 2002
_chemical_formula_sum 'C20 H20 Br4'
_chemical_formula_weight 580.00
_chemical_name_systematic 4,7,12,15-tetra(bromomethyl)[2.2]paracyclophane
_space_group_IT_number 2
_symmetry_cell_setting triclinic
_symmetry_space_group_name_Hall '-P 1'
_symmetry_space_group_name_H-M 'P -1'
_atom_sites_solution_hydrogens geom
_atom_sites_solution_primary direct
_atom_sites_solution_secondary difmap
_audit_creation_method SHELXL
_cell_angle_alpha 101.1140(10)
_cell_angle_beta 97.1880(10)
_cell_angle_gamma 90.1080(10)
_cell_formula_units_Z 4
_cell_length_a 8.6099(6)
_cell_length_b 13.3474(10)
_cell_length_c 17.2548(13)
_cell_measurement_temperature 293(2)
_cell_volume 1929.7(2)
_computing_structure_refinement 'SHELXL-93 (Sheldrick, 1993)'
_computing_structure_solution 'SHELXS-86 (Sheldrick, 1990)'
_diffrn_ambient_temperature 293(2)
_diffrn_radiation_monochromator graphite
_diffrn_radiation_source 'fine-focus sealed tube'
_diffrn_radiation_type MoK\a
_diffrn_radiation_wavelength 0.71073
_diffrn_reflns_av_R_equivalents 0.0512
_diffrn_reflns_av_sigmaI/netI 0.0704
_diffrn_reflns_limit_h_max 11
_diffrn_reflns_limit_h_min -11
_diffrn_reflns_limit_k_max 17
_diffrn_reflns_limit_k_min -17
_diffrn_reflns_limit_l_max 22
_diffrn_reflns_limit_l_min -22
_diffrn_reflns_number 17068
_diffrn_reflns_theta_max 25.00
_diffrn_reflns_theta_min 1.21
_exptl_absorpt_coefficient_mu 8.341
_exptl_crystal_density_diffrn 1.996
_exptl_crystal_F_000 1120
_refine_diff_density_max 4.324
_refine_diff_density_min -1.670
_refine_diff_density_rms 0.228
_refine_ls_extinction_method none
_refine_ls_goodness_of_fit_all 1.498
_refine_ls_goodness_of_fit_obs 1.854
_refine_ls_matrix_type full
_refine_ls_number_parameters 433
_refine_ls_number_reflns 6755
_refine_ls_number_restraints 0
_refine_ls_restrained_S_all 1.510
_refine_ls_restrained_S_obs 1.854
_refine_ls_R_factor_all 0.1094
_refine_ls_R_factor_obs 0.0709
_refine_ls_shift/esd_max 0.014
_refine_ls_shift/esd_mean 0.002
_refine_ls_structure_factor_coef Fsqd
_refine_ls_weighting_details 'w=1/[\s^2^(Fo^2^)+(0.0500P)^2^+0.0000P] where P=(Fo^2^+2Fc^2^)/3'
_refine_ls_weighting_scheme calc
_refine_ls_wR_factor_all 0.1649
_refine_ls_wR_factor_obs 0.1561
_reflns_number_observed 4172
_reflns_number_total 6766
_reflns_observed_criterion >2sigma(I)
_cod_data_source_file ja0121383_1.cif
_cod_data_source_block datam
_cod_depositor_comments
;
The following automatic conversions were performed:

'_refine_ls_weighting_scheme' value 'calc
w=1/[\s^2^(Fo^2^)+(0.0500P)^2^+0.0000P] where P=(Fo^2^+2Fc^2^)/3' was
changed to 'calc'. New tag '_refine_ls_weighting_details' was
created. The value of the new tag was set to
'w=1/[\s^2^(Fo^2^)+(0.0500P)^2^+0.0000P] where P=(Fo^2^+2Fc^2^)/3'.

Automatic conversion script
Id: cif_fix_values 3143 2015-03-26 13:38:13Z robertas 
;
_cod_database_code 4114768

loop_
_symmetry_equiv_pos_as_xyz
'x, y, z'
'-x, -y, -z'

loop_
_atom_site_aniso_label
_atom_site_aniso_U_11
_atom_site_aniso_U_22
_atom_site_aniso_U_33
_atom_site_aniso_U_23
_atom_site_aniso_U_13
_atom_site_aniso_U_12
Br1 0.0473(7) 0.0270(6) 0.0302(7) -0.0056(5) 0.0002(5) -0.0009(5)
Br2 0.0548(8) 0.0376(7) 0.0388(8) 0.0072(5) -0.0157(6) 0.0094(6)
Br3 0.0484(7) 0.0399(7) 0.0322(7) 0.0221(5) 0.0098(5) 0.0090(5)
Br4 0.0657(9) 0.0386(7) 0.0389(8) 0.0089(5) 0.0257(6) 0.0175(6)
C11 0.032(6) 0.012(5) 0.017(6) -0.001(4) -0.001(5) 0.008(4)
C12 0.030(6) 0.020(5) 0.020(6) 0.006(4) 0.008(5) 0.005(4)
C13 0.020(5) 0.017(5) 0.024(6) 0.002(4) 0.005(4) 0.010(4)
C14 0.026(6) 0.009(5) 0.021(6) 0.002(4) 0.000(4) 0.002(4)
C15 0.033(6) 0.019(5) 0.018(6) 0.006(4) 0.004(5) 0.008(4)
C16 0.030(6) 0.012(5) 0.031(6) 0.014(4) 0.000(5) 0.003(4)
C21 0.021(5) 0.012(5) 0.025(6) 0.005(4) 0.003(4) 0.004(4)
C22 0.034(6) 0.010(5) 0.024(6) 0.001(4) 0.000(5) 0.004(4)
C23 0.035(6) 0.009(5) 0.029(6) 0.004(4) 0.010(5) 0.005(4)
C24 0.026(6) 0.019(5) 0.021(6) 0.007(4) 0.008(4) 0.010(4)
C25 0.022(5) 0.022(5) 0.017(5) 0.004(4) 0.000(4) 0.010(4)
C26 0.016(5) 0.027(6) 0.022(6) 0.007(4) 0.000(4) 0.009(4)
C31 0.034(7) 0.021(6) 0.035(7) 0.009(5) -0.002(5) -0.005(5)
C32 0.026(6) 0.028(6) 0.037(7) 0.008(5) 0.009(5) 0.009(5)
C33 0.020(5) 0.034(6) 0.020(6) 0.006(4) 0.002(4) 0.004(4)
C34 0.040(7) 0.016(5) 0.030(6) 0.005(4) 0.013(5) -0.003(4)
C35 0.031(6) 0.028(6) 0.032(7) 0.002(5) 0.004(5) 0.005(5)
C36 0.029(6) 0.028(6) 0.023(6) 0.007(4) -0.007(5) 0.008(4)
C37 0.035(6) 0.025(6) 0.026(6) 0.006(4) 0.012(5) 0.014(5)
C38 0.040(7) 0.036(6) 0.027(7) 0.010(5) 0.012(5) 0.010(5)
Br5 0.0518(8) 0.0439(7) 0.0342(7) 0.0243(6) -0.0141(6) -0.0170(6)
Br6 0.0529(8) 0.0374(7) 0.0383(8) 0.0086(5) -0.0144(6) -0.0146(6)
Br7 0.0595(8) 0.0287(6) 0.0374(7) -0.0104(5) 0.0245(6) -0.0101(5)
Br8 0.0632(9) 0.0374(7) 0.0379(8) 0.0073(5) 0.0254(6) -0.0078(6)
C41 0.028(6) 0.012(5) 0.020(6) 0.007(4) 0.000(4) -0.009(4)
C42 0.025(6) 0.022(5) 0.019(6) 0.008(4) 0.006(4) -0.007(4)
C43 0.020(5) 0.027(6) 0.019(6) 0.005(4) 0.007(4) -0.010(4)
C44 0.023(5) 0.013(5) 0.017(5) 0.002(4) -0.006(4) -0.007(4)
C45 0.040(6) 0.013(5) 0.014(5) -0.004(4) 0.006(5) -0.009(4)
C46 0.025(6) 0.013(5) 0.030(6) 0.007(4) 0.003(5) -0.002(4)
C51 0.022(5) 0.016(5) 0.018(5) 0.004(4) 0.002(4) -0.007(4)
C52 0.032(6) 0.017(5) 0.017(6) 0.007(4) 0.000(5) -0.007(4)
C53 0.035(6) 0.006(5) 0.036(7) 0.000(4) 0.010(5) -0.005(4)
C54 0.032(6) 0.012(5) 0.016(6) 0.001(4) 0.005(4) -0.005(4)
C55 0.017(5) 0.023(5) 0.024(6) 0.004(4) 0.005(4) -0.010(4)
C56 0.012(5) 0.026(6) 0.023(6) 0.005(4) 0.000(4) -0.008(4)
C61 0.034(6) 0.021(5) 0.027(6) 0.003(4) 0.007(5) 0.007(4)
C62 0.026(6) 0.030(6) 0.029(6) 0.009(5) 0.001(5) -0.001(5)
C63 0.038(7) 0.018(5) 0.032(7) 0.004(4) 0.001(5) 0.004(4)
C64 0.023(6) 0.026(6) 0.029(6) 0.002(5) 0.007(5) -0.002(4)
C65 0.034(6) 0.033(6) 0.022(6) 0.011(5) -0.001(5) -0.007(5)
C66 0.033(6) 0.020(5) 0.022(6) 0.006(4) -0.003(5) -0.006(4)
C67 0.045(7) 0.030(6) 0.022(6) -0.002(5) 0.007(5) -0.014(5)
C68 0.031(6) 0.030(6) 0.018(6) 0.003(4) 0.006(5) -0.002(4)

loop_
_atom_site_label
_atom_site_type_symbol
_atom_site_fract_x
_atom_site_fract_y
_atom_site_fract_z
_atom_site_U_iso_or_equiv
_atom_site_thermal_displace_type
_atom_site_occupancy
_atom_site_calc_flag
_atom_site_refinement_flags
Br1 Br -0.14103(14) 0.89588(8) 0.43735(7) 0.0368(3) Uani 1 d .
Br2 Br -0.62995(15) 0.65197(9) 0.06724(7) 0.0457(4) Uani 1 d .
Br3 Br -0.14506(14) 0.32196(8) 0.43554(7) 0.0377(3) Uani 1 d .
Br4 Br 0.1636(2) 0.38186(9) 0.06780(7) 0.0459(4) Uani 1 d .
C11 C -0.1968(11) 0.7064(7) 0.3229(6) 0.021(2) Uani 1 d .
C12 C -0.3317(11) 0.6508(7) 0.3223(6) 0.023(2) Uani 1 d .
H12 H -0.3707(11) 0.6519(7) 0.3704(6) 0.027 Uiso 1 calc R
C13 C -0.4146(11) 0.5918(7) 0.2517(6) 0.020(2) Uani 1 d .
C14 C -0.3762(11) 0.6117(6) 0.1804(6) 0.019(2) Uani 1 d .
C15 C -0.2374(11) 0.6700(7) 0.1813(6) 0.023(2) Uani 1 d .
H15 H -0.2111(11) 0.6833(7) 0.1335(6) 0.028 Uiso 1 calc R
C16 C -0.1410(11) 0.7074(7) 0.2505(6) 0.024(2) Uani 1 d .
C21 C -0.0330(11) 0.4795(6) 0.1808(6) 0.019(2) Uani 1 d .
C22 C -0.1692(11) 0.4216(6) 0.1810(6) 0.023(2) Uani 1 d .
H22 H -0.2166(11) 0.3834(6) 0.1330(6) 0.028 Uiso 1 calc R
C23 C -0.2358(12) 0.4189(6) 0.2493(6) 0.024(2) Uani 1 d .
C24 C -0.1431(11) 0.4551(7) 0.3216(6) 0.021(2) Uani 1 d .
C25 C -0.0061(11) 0.5112(7) 0.3222(6) 0.021(2) Uani 1 d .
H25 H 0.0573(11) 0.5335(7) 0.3703(6) 0.025 Uiso 1 calc R
C26 C 0.0392(11) 0.5350(7) 0.2520(6) 0.022(2) Uani 1 d .
C31 C 0.0323(12) 0.7257(7) 0.2456(7) 0.030(3) Uani 1 d .
H31A H 0.0703(12) 0.7854(7) 0.2852(7) 0.036 Uiso 1 calc R
H31B H 0.0434(12) 0.7402(7) 0.1936(7) 0.036 Uiso 1 calc R
C32 C 0.1368(12) 0.6321(7) 0.2595(7) 0.029(3) Uani 1 d .
H32A H 0.2108(12) 0.6209(7) 0.2209(7) 0.035 Uiso 1 calc R
H32B H 0.1962(12) 0.6480(7) 0.3122(7) 0.035 Uiso 1 calc R
C33 C -0.5088(11) 0.4979(7) 0.2574(6) 0.024(2) Uani 1 d .
H33A H -0.6006(11) 0.4898(7) 0.2178(6) 0.029 Uiso 1 calc R
H33B H -0.5441(11) 0.5074(7) 0.3095(6) 0.029 Uiso 1 calc R
C34 C -0.4087(12) 0.3978(7) 0.2439(6) 0.028(2) Uani 1 d .
H34A H -0.4268(12) 0.3577(7) 0.2834(6) 0.034 Uiso 1 calc R
H34B H -0.4450(12) 0.3571(7) 0.1918(6) 0.034 Uiso 1 calc R
C35 C -0.1078(12) 0.7491(7) 0.4006(6) 0.031(3) Uani 1 d .
H35A H 0.0028(12) 0.7389(7) 0.3971(6) 0.037 Uiso 1 calc R
H35B H -0.1376(12) 0.7120(7) 0.4398(6) 0.037 Uiso 1 calc R
C36 C -0.4623(12) 0.5625(7) 0.1017(6) 0.027(2) Uani 1 d .
H36A H -0.5080(12) 0.4975(7) 0.1059(6) 0.033 Uiso 1 calc R
H36B H -0.3899(12) 0.5495(7) 0.0624(6) 0.033 Uiso 1 calc R
C37 C 0.0148(12) 0.4897(7) 0.1029(6) 0.027(2) Uani 1 d .
H37A H 0.0640(12) 0.5564(7) 0.1076(6) 0.033 Uiso 1 calc R
H37B H -0.0770(12) 0.4841(7) 0.0634(6) 0.033 Uiso 1 calc R
C38 C -0.1955(13) 0.4507(8) 0.4006(6) 0.033(3) Uani 1 d .
H38A H -0.3078(13) 0.4594(8) 0.3969(6) 0.040 Uiso 1 calc R
H38B H -0.1459(13) 0.5068(8) 0.4402(6) 0.040 Uiso 1 calc R
Br5 Br 1.35203(14) 0.82792(9) 0.44090(7) 0.0428(3) Uani 1 d .
Br6 Br 0.86733(15) 0.88151(9) 0.06793(7) 0.0445(3) Uani 1 d .
Br7 Br 1.36782(15) 1.39333(8) 0.43753(7) 0.0426(3) Uani 1 d .
Br8 Br 1.6663(2) 1.15220(8) 0.06821(7) 0.0445(3) Uani 1 d .
C41 C 1.3044(11) 0.9545(6) 0.3219(6) 0.020(2) Uani 1 d .
C42 C 1.1685(11) 1.0097(7) 0.3228(6) 0.021(2) Uani 1 d .
H42 H 1.1299(11) 1.0318(7) 0.3710(6) 0.026 Uiso 1 calc R
C43 C 1.0858(11) 1.0337(7) 0.2521(6) 0.022(2) Uani 1 d .
C44 C 1.1231(11) 0.9757(7) 0.1806(6) 0.018(2) Uani 1 d .
C45 C 1.2606(12) 0.9210(7) 0.1802(6) 0.023(2) Uani 1 d .
H45 H 1.2863(12) 0.8851(7) 0.1319(6) 0.028 Uiso 1 calc R
C46 C 1.3611(11) 0.9181(7) 0.2495(6) 0.022(2) Uani 1 d .
C51 C 1.4666(11) 1.1130(7) 0.1799(6) 0.019(2) Uani 1 d .
C52 C 1.3292(11) 1.1683(7) 0.1800(6) 0.022(2) Uani 1 d .
H52 H 1.2794(11) 1.1806(7) 0.1318(6) 0.026 Uiso 1 calc R
C53 C 1.2634(12) 1.2058(6) 0.2497(6) 0.026(2) Uani 1 d .
C54 C 1.3576(12) 1.2054(7) 0.3217(6) 0.020(2) Uani 1 d .
C55 C 1.4936(11) 1.1506(7) 0.3218(6) 0.021(2) Uani 1 d .
H55 H 1.5571(11) 1.1526(7) 0.3698(6) 0.026 Uiso 1 calc R
C56 C 1.5400(10) 1.0916(7) 0.2515(6) 0.020(2) Uani 1 d .
C61 C 1.0897(12) 1.2241(7) 0.2436(6) 0.027(2) Uani 1 d .
H61A H 1.0535(12) 1.2380(7) 0.1913(6) 0.033 Uiso 1 calc R
H61B H 1.0708(12) 1.2840(7) 0.2828(6) 0.033 Uiso 1 calc R
C62 C 0.9920(12) 1.1296(7) 0.2576(6) 0.028(2) Uani 1 d .
H62A H 0.9571(12) 1.1461(7) 0.3098(6) 0.034 Uiso 1 calc R
H62B H 0.8998(12) 1.1172(7) 0.2182(6) 0.034 Uiso 1 calc R
C63 C 1.5316(12) 0.8974(7) 0.2432(7) 0.029(3) Uani 1 d .
H63A H 1.5414(12) 0.8576(7) 0.1908(7) 0.035 Uiso 1 calc R
H63B H 1.5706(12) 0.8569(7) 0.2822(7) 0.035 Uiso 1 calc R
C64 C 1.6355(11) 0.9979(7) 0.2572(6) 0.026(2) Uani 1 d .
H64A H 1.6963(11) 1.0074(7) 0.3094(6) 0.032 Uiso 1 calc R
H64B H 1.7083(11) 0.9904(7) 0.2179(6) 0.032 Uiso 1 calc R
C65 C 1.3954(12) 0.9516(8) 0.3996(6) 0.029(2) Uani 1 d .
H65A H 1.3719(12) 1.0113(8) 0.4378(6) 0.035 Uiso 1 calc R
H65B H 1.5061(12) 0.9553(8) 0.3945(6) 0.035 Uiso 1 calc R
C66 C 1.0368(12) 0.9868(7) 0.1028(6) 0.025(2) Uani 1 d .
H66A H 1.1087(12) 0.9802(7) 0.0632(6) 0.031 Uiso 1 calc R
H66B H 0.9925(12) 1.0541(7) 0.1076(6) 0.031 Uiso 1 calc R
C67 C 1.3042(13) 1.2476(7) 0.3993(6) 0.033(3) Uani 1 d .
H67A H 1.3477(13) 1.2084(7) 0.4384(6) 0.040 Uiso 1 calc R
H67B H 1.1910(13) 1.2409(7) 0.3943(6) 0.040 Uiso 1 calc R
C68 C 1.5137(12) 1.0651(7) 0.1022(6) 0.026(2) Uani 1 d .
H68A H 1.4219(12) 1.0531(7) 0.0625(6) 0.032 Uiso 1 calc R
H68B H 1.5594(12) 0.9996(7) 0.1060(6) 0.032 Uiso 1 calc R

loop_
_atom_type_symbol
_atom_type_description
_atom_type_scat_dispersion_real
_atom_type_scat_dispersion_imag
_atom_type_scat_source
C C 0.0033 0.0016 'International Tables Vol C Tables 4.2.6.8 and 6.1.1.4'
H H 0.0000 0.0000 'International Tables Vol C Tables 4.2.6.8 and 6.1.1.4'
Br Br -0.2901 2.4595 'International Tables Vol C Tables 4.2.6.8 and 6.1.1.4'

loop_
_geom_angle_atom_site_label_1
_geom_angle_atom_site_label_2
_geom_angle_atom_site_label_3
_geom_angle
C12 C11 C16 118.4(9)
C12 C11 C35 117.6(9)
C16 C11 C35 123.3(9)
C11 C12 C13 123.1(9)
C11 C12 H12 118.4(6)
C13 C12 H12 118.4(6)
C14 C13 C12 116.2(9)
C14 C13 C33 123.2(8)
C12 C13 C33 119.1(9)
C13 C14 C15 118.8(9)
C13 C14 C36 122.4(9)
C15 C14 C36 118.3(9)
C16 C15 C14 122.0(9)
C16 C15 H15 119.0(6)
C14 C15 H15 119.0(6)
C15 C16 C11 118.4(9)
C15 C16 C31 118.4(9)
C11 C16 C31 121.8(9)
C26 C21 C22 118.8(9)
C26 C21 C37 122.3(9)
C22 C21 C37 118.3(9)
C23 C22 C21 122.8(9)
C23 C22 H22 118.6(6)
C21 C22 H22 118.6(6)
C22 C23 C24 116.8(9)
C22 C23 C34 119.8(9)
C24 C23 C34 122.3(9)
C23 C24 C25 119.2(9)
C23 C24 C38 122.8(9)
C25 C24 C38 117.3(9)
C24 C25 C26 121.9(9)
C24 C25 H25 119.1(6)
C26 C25 H25 119.1(6)
C21 C26 C25 116.9(9)
C21 C26 C32 124.1(9)
C25 C26 C32 117.8(9)
C16 C31 C32 113.3(7)
C16 C31 H31A 108.9(5)
C32 C31 H31A 108.9(5)
C16 C31 H31B 108.9(5)
C32 C31 H31B 108.9(6)
H31A C31 H31B 107.7
C26 C32 C31 112.1(8)
C26 C32 H32A 109.2(5)
C31 C32 H32A 109.2(6)
C26 C32 H32B 109.2(6)
C31 C32 H32B 109.2(6)
H32A C32 H32B 107.9
C13 C33 C34 111.7(8)
C13 C33 H33A 109.3(5)
C34 C33 H33A 109.3(5)
C13 C33 H33B 109.3(5)
C34 C33 H33B 109.3(5)
H33A C33 H33B 107.9
C23 C34 C33 113.7(7)
C23 C34 H34A 108.8(5)
C33 C34 H34A 108.8(5)
C23 C34 H34B 108.8(5)
C33 C34 H34B 108.8(5)
H34A C34 H34B 107.7
C11 C35 Br1 113.5(7)
C11 C35 H35A 108.9(6)
Br1 C35 H35A 108.9(3)
C11 C35 H35B 108.9(6)
Br1 C35 H35B 108.9(3)
H35A C35 H35B 107.7
C14 C36 Br2 110.4(6)
C14 C36 H36A 109.6(5)
Br2 C36 H36A 109.6(3)
C14 C36 H36B 109.6(6)
Br2 C36 H36B 109.6(3)
H36A C36 H36B 108.1
C21 C37 Br4 110.6(6)
C21 C37 H37A 109.5(5)
Br4 C37 H37A 109.5(3)
C21 C37 H37B 109.5(6)
Br4 C37 H37B 109.5(3)
H37A C37 H37B 108.1
C24 C38 Br3 113.0(7)
C24 C38 H38A 109.0(6)
Br3 C38 H38A 109.0(3)
C24 C38 H38B 109.0(6)
Br3 C38 H38B 109.0(3)
H38A C38 H38B 107.8
C42 C41 C46 119.5(9)
C42 C41 C65 116.9(9)
C46 C41 C65 122.8(9)
C41 C42 C43 122.1(9)
C41 C42 H42 118.9(6)
C43 C42 H42 118.9(6)
C44 C43 C42 115.5(9)
C44 C43 C62 124.0(9)
C42 C43 C62 119.3(9)
C45 C44 C43 119.7(9)
C45 C44 C66 118.0(9)
C43 C44 C66 121.2(9)
C46 C45 C44 122.4(9)
C46 C45 H45 118.8(6)
C44 C45 H45 118.8(5)
C45 C46 C41 117.1(9)
C45 C46 C63 118.7(9)
C41 C46 C63 122.9(9)
C56 C51 C52 119.3(9)
C56 C51 C68 122.1(9)
C52 C51 C68 117.8(9)
C53 C52 C51 122.5(9)
C53 C52 H52 118.7(6)
C51 C52 H52 118.7(6)
C54 C53 C52 116.7(9)
C54 C53 C61 123.4(9)
C52 C53 C61 118.8(9)
C55 C54 C53 119.5(9)
C55 C54 C67 118.0(9)
C53 C54 C67 121.8(9)
C54 C55 C56 122.5(9)
C54 C55 H55 118.7(6)
C56 C55 H55 118.8(6)
C51 C56 C55 115.9(9)
C51 C56 C64 123.7(9)
C55 C56 C64 119.1(9)
C53 C61 C62 112.5(8)
C53 C61 H61A 109.1(6)
C62 C61 H61A 109.1(5)
C53 C61 H61B 109.1(5)
C62 C61 H61B 109.1(5)
H61A C61 H61B 107.8
C43 C62 C61 112.5(8)
C43 C62 H62A 109.1(5)
C61 C62 H62A 109.1(5)
C43 C62 H62B 109.1(5)
C61 C62 H62B 109.1(5)
H62A C62 H62B 107.8
C46 C63 C64 112.9(8)
C46 C63 H63A 109.0(5)
C64 C63 H63A 109.0(5)
C46 C63 H63B 109.0(5)
C64 C63 H63B 109.0(5)
H63A C63 H63B 107.8
C56 C64 C63 112.8(8)
C56 C64 H64A 109.0(5)
C63 C64 H64A 109.0(5)
C56 C64 H64B 109.0(5)
C63 C64 H64B 109.0(5)
H64A C64 H64B 107.8
C41 C65 Br5 113.4(7)
C41 C65 H65A 108.9(6)
Br5 C65 H65A 108.9(3)
C41 C65 H65B 108.9(6)
Br5 C65 H65B 108.9(3)
H65A C65 H65B 107.7
C44 C66 Br6 110.6(6)
C44 C66 H66A 109.5(6)
Br6 C66 H66A 109.5(3)
C44 C66 H66B 109.5(5)
Br6 C66 H66B 109.5(3)
H66A C66 H66B 108.1
C54 C67 Br7 112.1(7)
C54 C67 H67A 109.2(6)
Br7 C67 H67A 109.2(3)
C54 C67 H67B 109.2(6)
Br7 C67 H67B 109.2(3)
H67A C67 H67B 107.9
C51 C68 Br8 111.3(6)
C51 C68 H68A 109.4(5)
Br8 C68 H68A 109.4(3)
C51 C68 H68B 109.4(5)
Br8 C68 H68B 109.4(3)
H68A C68 H68B 108.0

loop_
_geom_bond_atom_site_label_1
_geom_bond_atom_site_label_2
_geom_bond_distance
Br1 C35 1.972(9)
Br2 C36 1.982(9)
Br3 C38 1.960(10)
Br4 C37 1.986(9)
C11 C12 1.375(13)
C11 C16 1.396(13)
C11 C35 1.467(13)
C12 C13 1.423(13)
C12 H12 0.93
C13 C14 1.386(13)
C13 C33 1.517(13)
C14 C15 1.422(13)
C14 C36 1.492(13)
C15 C16 1.373(13)
C15 H15 0.93
C16 C31 1.526(13)
C21 C26 1.379(13)
C21 C22 1.404(13)
C21 C37 1.485(13)
C22 C23 1.381(13)
C22 H22 0.93
C23 C24 1.394(14)
C23 C34 1.503(14)
C24 C25 1.394(13)
C24 C38 1.499(14)
C25 C26 1.409(13)
C25 H25 0.93
C26 C32 1.519(13)
C31 C32 1.580(13)
C31 H31A 0.97
C31 H31B 0.97
C32 H32A 0.97
C32 H32B 0.97
C33 C34 1.587(13)
C33 H33A 0.97
C33 H33B 0.97
C34 H34A 0.97
C34 H34B 0.97
C35 H35A 0.97
C35 H35B 0.97
C36 H36A 0.97
C36 H36B 0.97
C37 H37A 0.97
C37 H37B 0.97
C38 H38A 0.97
C38 H38B 0.97
Br5 C65 1.973(10)
Br6 C66 1.978(9)
Br7 C67 1.982(9)
Br8 C68 1.967(9)
C41 C42 1.384(13)
C41 C46 1.400(13)
C41 C65 1.472(13)
C42 C43 1.425(13)
C42 H42 0.93
C43 C44 1.400(13)
C43 C62 1.508(13)
C44 C45 1.392(13)
C44 C66 1.484(13)
C45 C46 1.392(13)
C45 H45 0.93
C46 C63 1.507(14)
C51 C56 1.395(13)
C51 C52 1.395(13)
C51 C68 1.476(13)
C52 C53 1.399(14)
C52 H52 0.93
C53 C54 1.397(14)
C53 C61 1.510(14)
C54 C55 1.382(13)
C54 C67 1.479(13)
C55 C56 1.416(13)
C55 H55 0.93
C56 C64 1.510(13)
C61 C62 1.588(13)
C61 H61A 0.97
C61 H61B 0.97
C62 H62A 0.97
C62 H62B 0.97
C63 C64 1.573(13)
C63 H63A 0.97
C63 H63B 0.97
C64 H64A 0.97
C64 H64B 0.97
C65 H65A 0.97
C65 H65B 0.97
C66 H66A 0.97
C66 H66B 0.97
C67 H67A 0.97
C67 H67B 0.97
C68 H68A 0.97
C68 H68B 0.97
